data_1563810
loop_
_publ_author_name
'Fischer, Malte'
'Hering-Junghans, Christian'

_publ_section_title
;
 On 1,3-Phosphaazaallenes and their Diverse Reactivity
;
_journal_name_full 'Chemical Science'
_journal_paper_doi 10.1039/D1SC02947A
_journal_year 2021
_chemical_formula_moiety 'C31 H38 N P'
_chemical_formula_sum 'C31 H38 N P'
_chemical_formula_weight 455.59
_space_group_crystal_system trigonal
_space_group_IT_number 148
_space_group_name_Hall '-R 3'
_space_group_name_H-M_alt 'R -3 :H'
_atom_sites_solution_hydrogens mixed
_audit_creation_method SHELXL-2014/7
_audit_update_record
;
2021-05-28 deposited with the CCDC.	2021-06-30 downloaded from the CCDC.
;
_cell_angle_alpha 90
_cell_angle_beta 90
_cell_angle_gamma 120
_cell_formula_units_Z 18
_cell_length_a 26.746(4)
_cell_length_b 26.746(4)
_cell_length_c 20.118(4)
_cell_measurement_reflns_used 19529
_cell_measurement_temperature 150(2)
_cell_measurement_theta_max 27.875
_cell_measurement_theta_min 1.495
_cell_volume 12463(4)
_computing_cell_refinement 'SAINT (Bruker, 2013)'
_computing_data_collection 'APEX2 (Bruker, 2014)'
_computing_data_reduction SAINT
_computing_molecular_graphics 'ORTEP-3v2.01 (Farrugia, 1997)'
_computing_publication_material 'SHELXL-2014/7 (Sheldrick, 2014)'
_computing_structure_refinement 'SHELXL-2014/7 (Sheldrick, 2014)'
_computing_structure_solution 'SHELXT (Sheldrick, 2015)'
_diffrn_ambient_temperature 150(2)
_diffrn_measured_fraction_theta_full 0.998
_diffrn_measured_fraction_theta_max 0.998
_diffrn_measurement_device_type 'STOE-IPDS II'
_diffrn_measurement_method 'omega scans'
_diffrn_radiation_monochromator graphite
_diffrn_radiation_source 'fine-focus sealed tube'
_diffrn_radiation_type MoK\a
_diffrn_radiation_wavelength 0.71073
_diffrn_reflns_av_R_equivalents 0.0390
_diffrn_reflns_av_unetI/netI 0.0338
_diffrn_reflns_Laue_measured_fraction_full 0.998
_diffrn_reflns_Laue_measured_fraction_max 0.998
_diffrn_reflns_limit_h_max 34
_diffrn_reflns_limit_h_min -34
_diffrn_reflns_limit_k_max 34
_diffrn_reflns_limit_k_min -34
_diffrn_reflns_limit_l_max 26
_diffrn_reflns_limit_l_min -26
_diffrn_reflns_number 68947
_diffrn_reflns_point_group_measured_fraction_full 0.998
_diffrn_reflns_point_group_measured_fraction_max 0.998
_diffrn_reflns_theta_full 25.242
_diffrn_reflns_theta_max 27.496
_diffrn_reflns_theta_min 2.638
_exptl_absorpt_coefficient_mu 0.117
_exptl_absorpt_correction_T_max 0.978
_exptl_absorpt_correction_T_min 0.970
_exptl_absorpt_correction_type multi-scan
_exptl_absorpt_process_details 'LANA (Stoe & Cie, 2012)'
_exptl_crystal_colour colourless
_exptl_crystal_density_diffrn 1.093
_exptl_crystal_description block
_exptl_crystal_F_000 4428
_exptl_crystal_size_max 0.260
_exptl_crystal_size_mid 0.240
_exptl_crystal_size_min 0.190
_refine_diff_density_max 1.679
_refine_diff_density_min -0.241
_refine_diff_density_rms 0.070
_refine_ls_extinction_method none
_refine_ls_goodness_of_fit_ref 0.928
_refine_ls_hydrogen_treatment mixed
_refine_ls_matrix_type full
_refine_ls_number_parameters 314
_refine_ls_number_reflns 6358
_refine_ls_number_restraints 0
_refine_ls_restrained_S_all 0.928
_refine_ls_R_factor_all 0.0776
_refine_ls_R_factor_gt 0.0577
_refine_ls_shift/su_max 0.001
_refine_ls_shift/su_mean 0.000
_refine_ls_structure_factor_coef Fsqd
_refine_ls_weighting_details 'w=1/[\s^2^(Fo^2^)+(0.1301P)^2^] where P=(Fo^2^+2Fc^2^)/3'
_refine_ls_weighting_scheme calc
_refine_ls_wR_factor_gt 0.1695
_refine_ls_wR_factor_ref 0.1792
_reflns_Friedel_coverage 0.000
_reflns_number_gt 4170
_reflns_number_total 6358
_reflns_threshold_expression 'I > 2\s(I)'
_cod_data_source_file d1sc02947a2.cif
_cod_data_source_block ks1517_DipTerPHCN_cmpd_4c
_cod_database_code 1563810
_shelx_shelxl_version_number 2014/7
_shelx_space_group_comment
;
The symmetry employed for this shelxl refinement is uniquely defined
by the following loop, which should always be used as a source of
symmetry information in preference to the above space-group names.
They are only intended as comments.
;
_shelx_estimated_absorpt_t_min 0.970
_shelx_estimated_absorpt_t_max 0.978

loop_
_space_group_symop_operation_xyz
'x, y, z'
'-y, x-y, z'
'-x+y, -x, z'
'x+2/3, y+1/3, z+1/3'
'-y+2/3, x-y+1/3, z+1/3'
'-x+y+2/3, -x+1/3, z+1/3'
'x+1/3, y+2/3, z+2/3'
'-y+1/3, x-y+2/3, z+2/3'
'-x+y+1/3, -x+2/3, z+2/3'
'-x, -y, -z'
'y, -x+y, -z'
'x-y, x, -z'
'-x+2/3, -y+1/3, -z+1/3'
'y+2/3, -x+y+1/3, -z+1/3'
'x-y+2/3, x+1/3, -z+1/3'
'-x+1/3, -y+2/3, -z+2/3'
'y+1/3, -x+y+2/3, -z+2/3'
'x-y+1/3, x+2/3, -z+2/3'

loop_
_atom_site_label
_atom_site_type_symbol
_atom_site_fract_x
_atom_site_fract_y
_atom_site_fract_z
_atom_site_U_iso_or_equiv
_atom_site_adp_type
_atom_site_occupancy
_atom_site_site_symmetry_order
_atom_site_calc_flag
_atom_site_refinement_flags_posn
_atom_site_refinement_flags_adp
_atom_site_refinement_flags_occupancy
_atom_site_disorder_assembly
_atom_site_disorder_group
C1 C 0.79718(8) 0.59919(8) 0.45739(9) 0.0344(4) Uani 1 1 d . . . . .
C2 C 0.83083(8) 0.63619(8) 0.40575(9) 0.0361(4) Uani 1 1 d . . . . .
C3 C 0.85638(9) 0.61669(9) 0.36023(10) 0.0398(4) Uani 1 1 d . . . . .
H3 H 0.8794 0.6415 0.3254 0.048 Uiso 1 1 calc R U . . .
C4 C 0.84869(9) 0.56164(9) 0.36497(10) 0.0416(5) Uani 1 1 d . . . . .
H4 H 0.8651 0.5484 0.3325 0.050 Uiso 1 1 calc R U . . .
C5 C 0.81712(9) 0.52607(9) 0.41685(10) 0.0397(4) Uani 1 1 d . . . . .
H5 H 0.8127 0.4887 0.4204 0.048 Uiso 1 1 calc R U . . .
C6 C 0.79154(8) 0.54431(8) 0.46422(9) 0.0345(4) Uani 1 1 d . . . . .
C7 C 0.84317(9) 0.69723(9) 0.39947(10) 0.0383(4) Uani 1 1 d . . . . .
C8 C 0.88622(9) 0.74028(9) 0.43975(10) 0.0424(5) Uani 1 1 d . . . . .
C9 C 0.90108(11) 0.79746(10) 0.42885(12) 0.0506(5) Uani 1 1 d . . . . .
H9 H 0.9301 0.8271 0.4555 0.061 Uiso 1 1 calc R U . . .
C10 C 0.87415(11) 0.81174(10) 0.37980(12) 0.0523(6) Uani 1 1 d . . . . .
H10 H 0.8854 0.8511 0.3723 0.063 Uiso 1 1 calc R U . . .
C11 C 0.83121(10) 0.76928(10) 0.34184(11) 0.0475(5) Uani 1 1 d . . . . .
H11 H 0.8127 0.7796 0.3088 0.057 Uiso 1 1 calc R U . . .
C12 C 0.81439(9) 0.71145(9) 0.35088(10) 0.0407(5) Uani 1 1 d . . . . .
C13 C 0.91821(10) 0.72731(10) 0.49338(11) 0.0479(5) Uani 1 1 d . . . . .
H13 H 0.8977 0.6845 0.4997 0.057 Uiso 1 1 calc R U . . .
C14 C 0.91739(12) 0.75448(13) 0.55998(13) 0.0628(7) Uani 1 1 d . . . . .
H14A H 0.9395 0.7966 0.5561 0.094 Uiso 1 1 calc R U . . .
H14B H 0.9348 0.7420 0.5943 0.094 Uiso 1 1 calc R U . . .
H14C H 0.8774 0.7422 0.5722 0.094 Uiso 1 1 calc R U . . .
C15 C 0.97983(12) 0.74641(14) 0.47277(15) 0.0679(7) Uani 1 1 d . . . . .
H15A H 0.9795 0.7277 0.4308 0.102 Uiso 1 1 calc R U . . .
H15B H 0.9984 0.7355 0.5073 0.102 Uiso 1 1 calc R U . . .
H15C H 1.0013 0.7884 0.4670 0.102 Uiso 1 1 calc R U . . .
C16 C 0.76681(10) 0.66537(10) 0.30813(11) 0.0466(5) Uani 1 1 d . . . . .
H16 H 0.7524 0.6274 0.3311 0.056 Uiso 1 1 calc R U . . .
C17 C 0.79007(13) 0.66115(12) 0.23965(12) 0.0591(6) Uani 1 1 d . . . . .
H17A H 0.8033 0.6974 0.2154 0.089 Uiso 1 1 calc R U . . .
H17B H 0.7593 0.6292 0.2144 0.089 Uiso 1 1 calc R U . . .
H17C H 0.8224 0.6541 0.2456 0.089 Uiso 1 1 calc R U . . .
C18 C 0.71554(11) 0.67539(12) 0.29958(14) 0.0620(7) Uani 1 1 d . . . . .
H18A H 0.7001 0.6766 0.3434 0.093 Uiso 1 1 calc R U . . .
H18B H 0.6854 0.6439 0.2733 0.093 Uiso 1 1 calc R U . . .
H18C H 0.7284 0.7121 0.2766 0.093 Uiso 1 1 calc R U . . .
C19 C 0.76325(9) 0.50597(8) 0.52299(10) 0.0370(4) Uani 1 1 d . . . . .
C20 C 0.79833(9) 0.51090(9) 0.57802(10) 0.0411(5) Uani 1 1 d . . . . .
C21 C 0.77283(11) 0.47294(10) 0.63085(11) 0.0486(5) Uani 1 1 d . . . . .
H21 H 0.7954 0.4756 0.6685 0.058 Uiso 1 1 calc R U . . .
C22 C 0.71519(11) 0.43149(10) 0.62927(12) 0.0517(6) Uani 1 1 d . . . . .
H22 H 0.6987 0.4055 0.6655 0.062 Uiso 1 1 calc R U . . .
C23 C 0.68120(10) 0.42739(10) 0.57570(12) 0.0494(5) Uani 1 1 d . . . . .
H23 H 0.6415 0.3986 0.5754 0.059 Uiso 1 1 calc R U . . .
C24 C 0.70436(9) 0.46490(9) 0.52202(10) 0.0408(4) Uani 1 1 d . . . . .
C25 C 0.86134(10) 0.55741(10) 0.58183(11) 0.0465(5) Uani 1 1 d . . . . .
H25 H 0.8725 0.5770 0.5376 0.056 Uiso 1 1 calc R U . . .
C26 C 0.86991(13) 0.60292(12) 0.63349(15) 0.0666(7) Uani 1 1 d . . . . .
H26A H 0.8464 0.6203 0.6215 0.100 Uiso 1 1 calc R U . . .
H26B H 0.9107 0.6329 0.6348 0.100 Uiso 1 1 calc R U . . .
H26C H 0.8581 0.5847 0.6773 0.100 Uiso 1 1 calc R U . . .
C27 C 0.90133(11) 0.53331(11) 0.59624(13) 0.0539(6) Uani 1 1 d . . . . .
H27A H 0.8916 0.5140 0.6396 0.081 Uiso 1 1 calc R U . . .
H27B H 0.9415 0.5650 0.5968 0.081 Uiso 1 1 calc R U . . .
H27C H 0.8966 0.5055 0.5616 0.081 Uiso 1 1 calc R U . . .
C28 C 0.66639(9) 0.46025(9) 0.46336(11) 0.0440(5) Uani 1 1 d . . . . .
H28 H 0.6869 0.4974 0.4381 0.053 Uiso 1 1 calc R U . . .
C29 C 0.65736(13) 0.41204(13) 0.41635(14) 0.0646(7) Uani 1 1 d . . . . .
H29A H 0.6403 0.3754 0.4407 0.097 Uiso 1 1 calc R U . . .
H29B H 0.6946 0.4204 0.3977 0.097 Uiso 1 1 calc R U . . .
H29C H 0.6314 0.4091 0.3803 0.097 Uiso 1 1 calc R U . . .
C30 C 0.60807(11) 0.45190(13) 0.48481(14) 0.0615(7) Uani 1 1 d . . . . .
H30A H 0.5869 0.4531 0.4456 0.092 Uiso 1 1 calc R U . . .
H30B H 0.6140 0.4828 0.5156 0.092 Uiso 1 1 calc R U . . .
H30C H 0.5858 0.4145 0.5070 0.092 Uiso 1 1 calc R U . . .
C31 C 0.70067(10) 0.61080(10) 0.47237(11) 0.0439(5) Uani 1 1 d . . . . .
N1 N 0.65966(9) 0.60254(11) 0.44497(11) 0.0603(5) Uani 1 1 d . . . . .
P1 P 0.76363(2) 0.62442(3) 0.51842(3) 0.04239(17) Uani 1 1 d . . . . .
H1A H 0.791(2) 0.680(2) 0.507(2) 0.047(12) Uiso 0.5 1 d . . P . .
H1B H 0.7410(17) 0.5815(17) 0.5555(19) 0.030(10) Uiso 0.5 1 d . . P . .

loop_
_atom_site_aniso_label
_atom_site_aniso_U_11
_atom_site_aniso_U_22
_atom_site_aniso_U_33
_atom_site_aniso_U_23
_atom_site_aniso_U_13
_atom_site_aniso_U_12
C1 0.0327(9) 0.0374(10) 0.0325(9) 0.0004(7) -0.0003(7) 0.0170(8)
C2 0.0351(9) 0.0377(10) 0.0344(9) 0.0019(7) -0.0008(7) 0.0174(8)
C3 0.0414(11) 0.0429(11) 0.0350(10) 0.0054(8) 0.0068(8) 0.0210(9)
C4 0.0441(11) 0.0462(11) 0.0384(10) 0.0005(8) 0.0064(8) 0.0255(9)
C5 0.0421(11) 0.0383(10) 0.0403(10) 0.0017(8) 0.0014(8) 0.0212(9)
C6 0.0326(9) 0.0367(10) 0.0337(9) 0.0024(7) -0.0007(7) 0.0168(8)
C7 0.0402(10) 0.0386(10) 0.0364(10) 0.0065(8) 0.0095(8) 0.0201(9)
C8 0.0432(11) 0.0410(11) 0.0402(10) 0.0040(8) 0.0075(8) 0.0190(9)
C9 0.0538(13) 0.0392(11) 0.0525(13) 0.0014(9) 0.0065(10) 0.0185(10)
C10 0.0616(14) 0.0378(11) 0.0575(14) 0.0091(10) 0.0131(11) 0.0249(11)
C11 0.0586(13) 0.0464(12) 0.0441(11) 0.0097(9) 0.0081(10) 0.0313(11)
C12 0.0445(11) 0.0436(11) 0.0365(10) 0.0074(8) 0.0090(8) 0.0238(9)
C13 0.0457(12) 0.0440(11) 0.0459(12) 0.0008(9) -0.0033(9) 0.0164(10)
C14 0.0620(16) 0.0680(17) 0.0496(14) -0.0065(12) -0.0059(11) 0.0260(13)
C15 0.0547(15) 0.0817(19) 0.0724(17) 0.0079(15) 0.0031(13) 0.0380(15)
C16 0.0484(12) 0.0467(12) 0.0437(11) 0.0095(9) -0.0013(9) 0.0230(10)
C17 0.0747(17) 0.0583(14) 0.0444(12) -0.0003(11) -0.0065(11) 0.0334(13)
C18 0.0555(15) 0.0662(16) 0.0655(16) 0.0172(13) -0.0037(12) 0.0313(13)
C19 0.0403(10) 0.0373(10) 0.0367(10) 0.0032(8) 0.0043(8) 0.0220(8)
C20 0.0457(11) 0.0432(11) 0.0382(10) 0.0058(8) 0.0035(8) 0.0252(9)
C21 0.0589(14) 0.0564(13) 0.0403(11) 0.0115(10) 0.0076(10) 0.0363(12)
C22 0.0575(14) 0.0540(13) 0.0515(13) 0.0198(10) 0.0186(11) 0.0338(12)
C23 0.0451(12) 0.0457(12) 0.0587(13) 0.0120(10) 0.0137(10) 0.0237(10)
C24 0.0413(11) 0.0378(10) 0.0460(11) 0.0039(8) 0.0074(8) 0.0218(9)
C25 0.0467(12) 0.0489(12) 0.0406(11) 0.0053(9) -0.0051(9) 0.0215(10)
C26 0.0677(17) 0.0600(16) 0.0773(18) -0.0136(13) -0.0197(14) 0.0358(14)
C27 0.0492(13) 0.0594(14) 0.0561(13) 0.0008(11) -0.0033(10) 0.0294(11)
C28 0.0373(11) 0.0395(11) 0.0519(12) 0.0027(9) 0.0022(9) 0.0168(9)
C29 0.0696(17) 0.0679(17) 0.0641(16) -0.0152(13) -0.0091(13) 0.0402(15)
C30 0.0439(13) 0.0762(18) 0.0679(16) -0.0044(13) -0.0009(11) 0.0327(13)
C31 0.0468(12) 0.0494(12) 0.0412(11) -0.0019(9) 0.0053(9) 0.0282(10)
N1 0.0539(12) 0.0849(16) 0.0538(12) -0.0085(11) -0.0042(10) 0.0434(12)
P1 0.0455(3) 0.0524(3) 0.0359(3) -0.0040(2) 0.0003(2) 0.0294(3)

loop_
_atom_type_symbol
_atom_type_description
_atom_type_scat_dispersion_real
_atom_type_scat_dispersion_imag
_atom_type_scat_source
C C 0.0033 0.0016 'International Tables Vol C Tables 4.2.6.8 and 6.1.1.4'
H H 0.0000 0.0000 'International Tables Vol C Tables 4.2.6.8 and 6.1.1.4'
N N 0.0061 0.0033 'International Tables Vol C Tables 4.2.6.8 and 6.1.1.4'
P P 0.1023 0.0942 'International Tables Vol C Tables 4.2.6.8 and 6.1.1.4'

loop_
_geom_angle_atom_site_label_1
_geom_angle_atom_site_label_2
_geom_angle_atom_site_label_3
_geom_angle
_geom_angle_site_symmetry_1
_geom_angle_site_symmetry_3
_geom_angle_publ_flag
C6 C1 C2 120.27(17) . . ?
C6 C1 P1 120.10(14) . . ?
C2 C1 P1 119.57(15) . . ?
C3 C2 C1 118.95(18) . . ?
C3 C2 C7 118.07(17) . . ?
C1 C2 C7 122.90(17) . . ?
C4 C3 C2 120.92(18) . . ?
C4 C3 H3 119.5 . . ?
C2 C3 H3 119.5 . . ?
C5 C4 C3 119.99(19) . . ?
C5 C4 H4 120.0 . . ?
C3 C4 H4 120.0 . . ?
C4 C5 C6 120.88(19) . . ?
C4 C5 H5 119.6 . . ?
C6 C5 H5 119.6 . . ?
C5 C6 C1 118.88(17) . . ?
C5 C6 C19 117.87(17) . . ?
C1 C6 C19 123.07(17) . . ?
C8 C7 C12 120.82(19) . . ?
C8 C7 C2 119.09(18) . . ?
C12 C7 C2 119.97(18) . . ?
C9 C8 C7 118.4(2) . . ?
C9 C8 C13 118.6(2) . . ?
C7 C8 C13 123.03(19) . . ?
C10 C9 C8 120.9(2) . . ?
C10 C9 H9 119.5 . . ?
C8 C9 H9 119.5 . . ?
C11 C10 C9 120.3(2) . . ?
C11 C10 H10 119.9 . . ?
C9 C10 H10 119.9 . . ?
C10 C11 C12 121.2(2) . . ?
C10 C11 H11 119.4 . . ?
C12 C11 H11 119.4 . . ?
C11 C12 C7 118.3(2) . . ?
C11 C12 C16 120.15(19) . . ?
C7 C12 C16 121.51(18) . . ?
C15 C13 C8 111.7(2) . . ?
C15 C13 C14 110.5(2) . . ?
C8 C13 C14 111.7(2) . . ?
C15 C13 H13 107.6 . . ?
C8 C13 H13 107.6 . . ?
C14 C13 H13 107.6 . . ?
C13 C14 H14A 109.5 . . ?
C13 C14 H14B 109.5 . . ?
H14A C14 H14B 109.5 . . ?
C13 C14 H14C 109.5 . . ?
H14A C14 H14C 109.5 . . ?
H14B C14 H14C 109.5 . . ?
C13 C15 H15A 109.5 . . ?
C13 C15 H15B 109.5 . . ?
H15A C15 H15B 109.5 . . ?
C13 C15 H15C 109.5 . . ?
H15A C15 H15C 109.5 . . ?
H15B C15 H15C 109.5 . . ?
C12 C16 C18 112.4(2) . . ?
C12 C16 C17 111.15(19) . . ?
C18 C16 C17 110.01(19) . . ?
C12 C16 H16 107.7 . . ?
C18 C16 H16 107.7 . . ?
C17 C16 H16 107.7 . . ?
C16 C17 H17A 109.5 . . ?
C16 C17 H17B 109.5 . . ?
H17A C17 H17B 109.5 . . ?
C16 C17 H17C 109.5 . . ?
H17A C17 H17C 109.5 . . ?
H17B C17 H17C 109.5 . . ?
C16 C18 H18A 109.5 . . ?
C16 C18 H18B 109.5 . . ?
H18A C18 H18B 109.5 . . ?
C16 C18 H18C 109.5 . . ?
H18A C18 H18C 109.5 . . ?
H18B C18 H18C 109.5 . . ?
C24 C19 C20 121.20(19) . . ?
C24 C19 C6 120.75(18) . . ?
C20 C19 C6 118.00(18) . . ?
C21 C20 C19 118.0(2) . . ?
C21 C20 C25 119.92(19) . . ?
C19 C20 C25 121.99(18) . . ?
C22 C21 C20 120.9(2) . . ?
C22 C21 H21 119.6 . . ?
C20 C21 H21 119.6 . . ?
C21 C22 C23 120.7(2) . . ?
C21 C22 H22 119.7 . . ?
C23 C22 H22 119.7 . . ?
C22 C23 C24 120.8(2) . . ?
C22 C23 H23 119.6 . . ?
C24 C23 H23 119.6 . . ?
C23 C24 C19 118.4(2) . . ?
C23 C24 C28 120.34(19) . . ?
C19 C24 C28 121.23(18) . . ?
C20 C25 C27 112.91(19) . . ?
C20 C25 C26 110.5(2) . . ?
C27 C25 C26 110.44(19) . . ?
C20 C25 H25 107.6 . . ?
C27 C25 H25 107.6 . . ?
C26 C25 H25 107.6 . . ?
C25 C26 H26A 109.5 . . ?
C25 C26 H26B 109.5 . . ?
H26A C26 H26B 109.5 . . ?
C25 C26 H26C 109.5 . . ?
H26A C26 H26C 109.5 . . ?
H26B C26 H26C 109.5 . . ?
C25 C27 H27A 109.5 . . ?
C25 C27 H27B 109.5 . . ?
H27A C27 H27B 109.5 . . ?
C25 C27 H27C 109.5 . . ?
H27A C27 H27C 109.5 . . ?
H27B C27 H27C 109.5 . . ?
C29 C28 C24 111.65(19) . . ?
C29 C28 C30 109.6(2) . . ?
C24 C28 C30 112.65(19) . . ?
C29 C28 H28 107.6 . . ?
C24 C28 H28 107.6 . . ?
C30 C28 H28 107.6 . . ?
C28 C29 H29A 109.5 . . ?
C28 C29 H29B 109.5 . . ?
H29A C29 H29B 109.5 . . ?
C28 C29 H29C 109.5 . . ?
H29A C29 H29C 109.5 . . ?
H29B C29 H29C 109.5 . . ?
C28 C30 H30A 109.5 . . ?
C28 C30 H30B 109.5 . . ?
H30A C30 H30B 109.5 . . ?
C28 C30 H30C 109.5 . . ?
H30A C30 H30C 109.5 . . ?
H30B C30 H30C 109.5 . . ?
N1 C31 P1 177.5(2) . . ?
C31 P1 C1 99.32(9) . . ?
C31 P1 H1A 94(2) . . ?
C1 P1 H1A 101(2) . . ?
C31 P1 H1B 98.5(18) . . ?
C1 P1 H1B 99.5(18) . . ?
H1A P1 H1B 153(3) . . ?

loop_
_geom_bond_atom_site_label_1
_geom_bond_atom_site_label_2
_geom_bond_distance
_geom_bond_site_symmetry_2
_geom_bond_publ_flag
C1 C6 1.405(3) . ?
C1 C2 1.406(3) . ?
C1 P1 1.837(2) . ?
C2 C3 1.391(3) . ?
C2 C7 1.501(3) . ?
C3 C4 1.384(3) . ?
C3 H3 0.9500 . ?
C4 C5 1.380(3) . ?
C4 H4 0.9500 . ?
C5 C6 1.396(3) . ?
C5 H5 0.9500 . ?
C6 C19 1.499(3) . ?
C7 C8 1.408(3) . ?
C7 C12 1.409(3) . ?
C8 C9 1.392(3) . ?
C8 C13 1.521(3) . ?
C9 C10 1.383(3) . ?
C9 H9 0.9500 . ?
C10 C11 1.374(3) . ?
C10 H10 0.9500 . ?
C11 C12 1.390(3) . ?
C11 H11 0.9500 . ?
C12 C16 1.520(3) . ?
C13 C15 1.519(4) . ?
C13 C14 1.530(3) . ?
C13 H13 1.0000 . ?
C14 H14A 0.9800 . ?
C14 H14B 0.9800 . ?
C14 H14C 0.9800 . ?
C15 H15A 0.9800 . ?
C15 H15B 0.9800 . ?
C15 H15C 0.9800 . ?
C16 C18 1.533(3) . ?
C16 C17 1.539(3) . ?
C16 H16 1.0000 . ?
C17 H17A 0.9800 . ?
C17 H17B 0.9800 . ?
C17 H17C 0.9800 . ?
C18 H18A 0.9800 . ?
C18 H18B 0.9800 . ?
C18 H18C 0.9800 . ?
C19 C24 1.399(3) . ?
C19 C20 1.414(3) . ?
C20 C21 1.390(3) . ?
C20 C25 1.516(3) . ?
C21 C22 1.378(3) . ?
C21 H21 0.9500 . ?
C22 C23 1.379(3) . ?
C22 H22 0.9500 . ?
C23 C24 1.391(3) . ?
C23 H23 0.9500 . ?
C24 C28 1.521(3) . ?
C25 C27 1.527(3) . ?
C25 C26 1.528(4) . ?
C25 H25 1.0000 . ?
C26 H26A 0.9800 . ?
C26 H26B 0.9800 . ?
C26 H26C 0.9800 . ?
C27 H27A 0.9800 . ?
C27 H27B 0.9800 . ?
C27 H27C 0.9800 . ?
C28 C29 1.518(3) . ?
C28 C30 1.523(3) . ?
C28 H28 1.0000 . ?
C29 H29A 0.9800 . ?
C29 H29B 0.9800 . ?
C29 H29C 0.9800 . ?
C30 H30A 0.9800 . ?
C30 H30B 0.9800 . ?
C30 H30C 0.9800 . ?
C31 N1 1.146(3) . ?
C31 P1 1.793(2) . ?
P1 H1A 1.30(5) . ?
P1 H1B 1.24(4) . ?

loop_
_geom_torsion_atom_site_label_1
_geom_torsion_atom_site_label_2
_geom_torsion_atom_site_label_3
_geom_torsion_atom_site_label_4
_geom_torsion
_geom_torsion_site_symmetry_1
_geom_torsion_site_symmetry_2
_geom_torsion_site_symmetry_3
_geom_torsion_site_symmetry_4
_geom_torsion_publ_flag
C6 C1 C2 C3 2.5(3) . . . . ?
P1 C1 C2 C3 179.46(15) . . . . ?
C6 C1 C2 C7 -174.09(18) . . . . ?
P1 C1 C2 C7 2.8(3) . . . . ?
C1 C2 C3 C4 0.5(3) . . . . ?
C7 C2 C3 C4 177.28(19) . . . . ?
C2 C3 C4 C5 -2.5(3) . . . . ?
C3 C4 C5 C6 1.4(3) . . . . ?
C4 C5 C6 C1 1.6(3) . . . . ?
C4 C5 C6 C19 -173.68(18) . . . . ?
C2 C1 C6 C5 -3.6(3) . . . . ?
P1 C1 C6 C5 179.54(15) . . . . ?
C2 C1 C6 C19 171.44(17) . . . . ?
P1 C1 C6 C19 -5.5(3) . . . . ?
C3 C2 C7 C8 -97.7(2) . . . . ?
C1 C2 C7 C8 79.0(2) . . . . ?
C3 C2 C7 C12 78.4(2) . . . . ?
C1 C2 C7 C12 -104.9(2) . . . . ?
C12 C7 C8 C9 -2.2(3) . . . . ?
C2 C7 C8 C9 173.83(19) . . . . ?
C12 C7 C8 C13 179.36(19) . . . . ?
C2 C7 C8 C13 -4.6(3) . . . . ?
C7 C8 C9 C10 0.2(3) . . . . ?
C13 C8 C9 C10 178.7(2) . . . . ?
C8 C9 C10 C11 1.4(4) . . . . ?
C9 C10 C11 C12 -1.0(4) . . . . ?
C10 C11 C12 C7 -1.0(3) . . . . ?
C10 C11 C12 C16 -179.9(2) . . . . ?
C8 C7 C12 C11 2.6(3) . . . . ?
C2 C7 C12 C11 -173.38(18) . . . . ?
C8 C7 C12 C16 -178.49(19) . . . . ?
C2 C7 C12 C16 5.5(3) . . . . ?
C9 C8 C13 C15 -71.8(3) . . . . ?
C7 C8 C13 C15 106.6(3) . . . . ?
C9 C8 C13 C14 52.5(3) . . . . ?
C7 C8 C13 C14 -129.1(2) . . . . ?
C11 C12 C16 C18 -43.4(3) . . . . ?
C7 C12 C16 C18 137.7(2) . . . . ?
C11 C12 C16 C17 80.4(3) . . . . ?
C7 C12 C16 C17 -98.5(2) . . . . ?
C5 C6 C19 C24 -92.5(2) . . . . ?
C1 C6 C19 C24 92.4(2) . . . . ?
C5 C6 C19 C20 84.8(2) . . . . ?
C1 C6 C19 C20 -90.2(2) . . . . ?
C24 C19 C20 C21 1.2(3) . . . . ?
C6 C19 C20 C21 -176.12(18) . . . . ?
C24 C19 C20 C25 -176.25(19) . . . . ?
C6 C19 C20 C25 6.5(3) . . . . ?
C19 C20 C21 C22 0.5(3) . . . . ?
C25 C20 C21 C22 178.0(2) . . . . ?
C20 C21 C22 C23 -1.2(4) . . . . ?
C21 C22 C23 C24 0.2(4) . . . . ?
C22 C23 C24 C19 1.5(3) . . . . ?
C22 C23 C24 C28 -179.6(2) . . . . ?
C20 C19 C24 C23 -2.2(3) . . . . ?
C6 C19 C24 C23 175.06(19) . . . . ?
C20 C19 C24 C28 178.95(18) . . . . ?
C6 C19 C24 C28 -3.8(3) . . . . ?
C21 C20 C25 C27 55.2(3) . . . . ?
C19 C20 C25 C27 -127.5(2) . . . . ?
C21 C20 C25 C26 -69.1(3) . . . . ?
C19 C20 C25 C26 108.3(2) . . . . ?
C23 C24 C28 C29 -80.0(3) . . . . ?
C19 C24 C28 C29 98.9(2) . . . . ?
C23 C24 C28 C30 43.9(3) . . . . ?
C19 C24 C28 C30 -137.3(2) . . . . ?
C6 C1 P1 C31 -100.64(17) . . . . ?
C2 C1 P1 C31 82.43(17) . . . . ?
